data_7130784
loop_
_publ_author_name
'Lyndon, Richelle'
'Wang, Yuxiang'
'Walton, Ian'
'Ma, Yao'
'Liu, Yang'
'Yu, Zhenzi'
'Zhu, Guanghui'
'Berens, Samuel'
'Chen, Yu-Sheng'
'Wang, SuYin G.'
'Vasenkov, Sergey'
'Sholl, David S.'
'Walton, Krista'
'Pang, Simon H.'
'Lively, Ryan'

_publ_section_title
;
 Unblocking A Rigid Purine MOF for Kinetic Separation of Xylenes
;
_journal_name_full 'Chemical Communications'
_journal_paper_doi 10.1039/D2CC04387D
_journal_year 2022
_chemical_formula_moiety 'C10 H6 I2 N8 Zn2'
_chemical_formula_sum 'C10 H6 I2 N8 Zn2'
_chemical_formula_weight 622.77
_chemical_name_systematic Zn(purine)I
_space_group_crystal_system monoclinic
_space_group_IT_number 14
_space_group_name_Hall '-P 2yn'
_space_group_name_H-M_alt 'P 1 21/n 1'
_atom_sites_solution_hydrogens geom
_atom_sites_solution_primary dual
_audit_creation_date 2020-11-16
_audit_creation_method
;
Olex2 1.3-alpha
(compiled 2020.11.12 svn.r5f609507 for OlexSys, GUI svn.r6197)
;
_audit_update_record
;
2021-04-21 deposited with the CCDC.	2022-09-30 downloaded from the CCDC.
;
_cell_angle_alpha 90
_cell_angle_beta 92.057(3)
_cell_angle_gamma 90
_cell_formula_units_Z 4
_cell_length_a 14.0372(18)
_cell_length_b 10.1884(13)
_cell_length_c 14.0589(19)
_cell_measurement_reflns_used 3281
_cell_measurement_temperature 100.0
_cell_measurement_theta_max 14.23
_cell_measurement_theta_min 2.19
_cell_volume 2009.4(5)
_computing_cell_refinement 'SAINT v8.37A (Bruker, 2015)'
_computing_data_reduction 'SAINT v8.37A (Bruker, 2015)'
_computing_molecular_graphics 'Olex2 1.3-alpha (Dolomanov et al., 2009)'
_computing_publication_material 'Olex2 1.3-alpha (Dolomanov et al., 2009)'
_computing_structure_refinement 'SHELXL 2018/3 (Sheldrick, 2015)'
_computing_structure_solution 'SHELXT 2014/5 (Sheldrick, 2014)'
_diffrn_ambient_temperature 100.0
_diffrn_measured_fraction_theta_full 1.000
_diffrn_measured_fraction_theta_max 0.999
_diffrn_measurement_device_type 'Pilatus3 X CdTe 1M'
_diffrn_measurement_method '\f and \w scans'
_diffrn_radiation_type synchrotron
_diffrn_radiation_wavelength 0.41328
_diffrn_reflns_av_R_equivalents 0.1337
_diffrn_reflns_av_unetI/netI 0.0597
_diffrn_reflns_Laue_measured_fraction_full 1.000
_diffrn_reflns_Laue_measured_fraction_max 0.999
_diffrn_reflns_limit_h_max 17
_diffrn_reflns_limit_h_min -17
_diffrn_reflns_limit_k_max 12
_diffrn_reflns_limit_k_min -12
_diffrn_reflns_limit_l_max 17
_diffrn_reflns_limit_l_min -17
_diffrn_reflns_number 47951
_diffrn_reflns_point_group_measured_fraction_full 1.000
_diffrn_reflns_point_group_measured_fraction_max 0.999
_diffrn_reflns_theta_full 14.357
_diffrn_reflns_theta_max 14.990
_diffrn_reflns_theta_min 1.171
_diffrn_source_current 103.0
_diffrn_source_power 103.0
_diffrn_source_voltage 1000.0
_diffrn_standards_decay_% 0
_diffrn_standards_interval_time 0
_diffrn_standards_number 0
_exptl_absorpt_coefficient_mu 1.247
_exptl_absorpt_correction_T_max 0.7439
_exptl_absorpt_correction_T_min 0.6573
_exptl_absorpt_correction_type multi-scan
_exptl_absorpt_process_details
;
SADABS-2016/2 (Bruker,2016/2) was used for absorption correction.
wR2(int) was 0.1112 before and 0.0690 after correction.
The Ratio of minimum to maximum transmission is 0.8836.
The \l/2 correction factor is Not present.
;
_exptl_crystal_colour 'clear colourless'
_exptl_crystal_colour_lustre clear
_exptl_crystal_colour_primary colourless
_exptl_crystal_density_diffrn 2.059
_exptl_crystal_description prism
_exptl_crystal_F_000 1152
_exptl_crystal_size_max 0.02242
_exptl_crystal_size_mid 0.02144
_exptl_crystal_size_min 0.01567
_refine_diff_density_max 1.984
_refine_diff_density_min -2.210
_refine_diff_density_rms 0.278
_refine_ls_extinction_method none
_refine_ls_goodness_of_fit_ref 1.118
_refine_ls_hydrogen_treatment constr
_refine_ls_matrix_type full
_refine_ls_number_parameters 199
_refine_ls_number_reflns 4130
_refine_ls_number_restraints 0
_refine_ls_restrained_S_all 1.118
_refine_ls_R_factor_all 0.0983
_refine_ls_R_factor_gt 0.0789
_refine_ls_shift/su_max 0.001
_refine_ls_shift/su_mean 0.000
_refine_ls_structure_factor_coef Fsqd
_refine_ls_weighting_details 'w=1/[\s^2^(Fo^2^)+(0.0979P)^2^+31.9630P] where P=(Fo^2^+2Fc^2^)/3'
_refine_ls_weighting_scheme calc
_refine_ls_wR_factor_gt 0.1968
_refine_ls_wR_factor_ref 0.2071
_reflns_Friedel_coverage 0.000
_reflns_number_gt 3252
_reflns_number_total 4130
_reflns_threshold_expression 'I > 2\s(I)'
_cod_data_source_file d2cc04387d2.cif
_cod_data_source_block rs10d1
_cod_database_code 7130784
_shelx_shelxl_version_number 2018/3
_shelx_space_group_comment
;
The symmetry employed for this shelxl refinement is uniquely defined
by the following loop, which should always be used as a source of
symmetry information in preference to the above space-group names.
They are only intended as comments.
;
_shelx_estimated_absorpt_t_max 0.981
_shelx_estimated_absorpt_t_min 0.973
_olex2_refinement_description
;
1. Fixed Uiso
 At 1.2 times of:
  All C(H) groups
2.a Aromatic/amide H refined with riding coordinates:
 C5(H5), C10(H10), C2(H2), C1(H1), C6(H6), C7(H7)
;
_smtbx_masks_void_probe_radius 1.2
_smtbx_masks_void_truncation_radius 1.2
_platon_squeeze_void_probe_radius 1.20
_olex2_exptl_crystal_mounting_method 'glass fiber in paratone oil'
_olex2_submission_special_instructions 'No special instructions were received'
_publcif_funding_html
;
;

loop_
_space_group_symop_operation_xyz
'x, y, z'
'-x+1/2, y+1/2, -z+1/2'
'-x, -y, -z'
'x-1/2, -y-1/2, z-1/2'

loop_
_atom_site_label
_atom_site_type_symbol
_atom_site_fract_x
_atom_site_fract_y
_atom_site_fract_z
_atom_site_U_iso_or_equiv
_atom_site_adp_type
_atom_site_occupancy
_atom_site_site_symmetry_order
_atom_site_calc_flag
_atom_site_refinement_flags_posn
_atom_site_refinement_flags_adp
_atom_site_refinement_flags_occupancy
_atom_site_disorder_assembly
_atom_site_disorder_group
I2 I 0.82479(7) 1.10646(8) 0.50415(6) 0.0361(3) Uani 1 1 d . . . . .
I1 I 1.00504(6) 0.49381(8) 0.70663(8) 0.0403(3) Uani 1 1 d . . . . .
Zn1 Zn 0.83921(9) 0.58944(11) 0.68062(10) 0.0228(3) Uani 1 1 d . . . . .
Zn2 Zn 0.82525(9) 1.00557(11) 0.33864(10) 0.0234(3) Uani 1 1 d . . . . .
N2 N 0.5988(7) 0.6035(9) 0.7334(7) 0.025(2) Uani 1 1 d . . . . .
N4 N 0.6744(6) 0.2780(9) 0.7764(7) 0.024(2) Uani 1 1 d . . . . .
N8 N 0.7858(7) 0.8198(8) 0.3261(7) 0.023(2) Uani 1 1 d . . . . .
N1 N 0.4629(7) 0.4930(9) 0.7942(7) 0.026(2) Uani 1 1 d . . . . .
N3 N 0.7387(7) 0.4672(9) 0.7264(8) 0.025(2) Uani 1 1 d . . . . .
N5 N 0.8049(7) 0.6056(9) 0.5389(7) 0.029(2) Uani 1 1 d . . . . .
N7 N 0.7343(6) 0.6265(9) 0.2578(8) 0.025(2) Uani 1 1 d . . . . .
N6 N 0.7462(8) 0.4915(9) 0.3990(8) 0.031(2) Uani 1 1 d . . . . .
C5 C 0.7508(10) 0.3373(10) 0.7477(9) 0.029(3) Uani 1 1 d . . . . .
H5 H 0.810095 0.293500 0.742138 0.035 Uiso 1 1 calc R U . . .
C10 C 0.7555(8) 0.7537(11) 0.2453(9) 0.025(2) Uani 1 1 d . . . . .
H10 H 0.750048 0.795137 0.184839 0.030 Uiso 1 1 calc R U . . .
C4 C 0.6439(8) 0.4883(11) 0.7453(8) 0.024(2) Uani 1 1 d . . . . .
C2 C 0.5106(8) 0.3759(11) 0.8028(8) 0.024(2) Uani 1 1 d . . . . .
H2 H 0.480905 0.300284 0.827941 0.029 Uiso 1 1 calc R U . . .
C1 C 0.5100(8) 0.5968(10) 0.7594(10) 0.029(3) Uani 1 1 d . . . . .
H1 H 0.474227 0.675588 0.752794 0.035 Uiso 1 1 calc R U . . .
C6 C 0.7724(9) 0.5005(10) 0.4923(9) 0.029(3) Uani 1 1 d . . . . .
H6 H 0.766929 0.422504 0.528667 0.035 Uiso 1 1 calc R U . . .
C8 C 0.7868(8) 0.7207(10) 0.3961(9) 0.023(2) Uani 1 1 d . . . . .
C9 C 0.7522(8) 0.6062(11) 0.3532(8) 0.023(2) Uani 1 1 d . . . . .
C3 C 0.6031(8) 0.3722(10) 0.7735(8) 0.022(2) Uani 1 1 d . . . . .
C7 C 0.8106(8) 0.7221(11) 0.4889(9) 0.029(3) Uani 1 1 d . . . . .
H7 H 0.830893 0.800841 0.519694 0.034 Uiso 1 1 calc R U . . .

loop_
_atom_site_aniso_label
_atom_site_aniso_U_11
_atom_site_aniso_U_22
_atom_site_aniso_U_33
_atom_site_aniso_U_23
_atom_site_aniso_U_13
_atom_site_aniso_U_12
I2 0.0579(6) 0.0174(4) 0.0329(5) -0.0017(3) 0.0004(4) 0.0031(4)
I1 0.0271(4) 0.0189(4) 0.0750(7) 0.0045(4) 0.0046(4) 0.0041(3)
Zn1 0.0248(7) 0.0084(5) 0.0353(8) -0.0007(5) 0.0046(5) -0.0004(5)
Zn2 0.0270(7) 0.0102(6) 0.0332(7) -0.0002(5) 0.0017(5) -0.0010(5)
N2 0.029(5) 0.013(4) 0.035(5) 0.004(4) 0.009(4) 0.004(4)
N4 0.020(5) 0.010(4) 0.044(6) -0.004(4) 0.004(4) -0.003(3)
N8 0.034(5) 0.003(4) 0.032(5) 0.001(3) 0.001(4) -0.005(3)
N1 0.030(5) 0.016(4) 0.032(5) -0.001(4) -0.001(4) 0.006(4)
N3 0.022(5) 0.010(4) 0.043(6) 0.002(4) 0.002(4) 0.003(3)
N5 0.037(6) 0.014(4) 0.034(5) 0.013(4) 0.004(5) -0.001(4)
N7 0.018(5) 0.016(4) 0.042(6) 0.004(4) 0.000(4) -0.002(4)
N6 0.043(6) 0.017(5) 0.034(6) 0.005(4) 0.006(5) 0.003(4)
C5 0.044(7) 0.008(5) 0.035(6) -0.001(4) 0.001(5) 0.005(5)
C10 0.025(6) 0.022(5) 0.027(6) 0.003(4) -0.002(5) 0.001(4)
C4 0.026(6) 0.017(5) 0.028(6) 0.002(4) 0.001(5) -0.011(4)
C2 0.023(6) 0.015(5) 0.033(6) -0.008(4) -0.001(5) 0.001(4)
C1 0.026(6) 0.004(4) 0.057(8) -0.005(5) -0.007(5) 0.002(4)
C6 0.043(7) 0.010(5) 0.035(7) 0.003(4) 0.005(5) 0.003(5)
C8 0.028(6) 0.007(4) 0.034(6) 0.008(4) 0.003(5) -0.003(4)
C9 0.017(5) 0.020(5) 0.033(6) -0.002(5) 0.004(5) 0.002(4)
C3 0.020(5) 0.016(5) 0.031(6) -0.003(4) -0.004(5) 0.000(4)
C7 0.029(6) 0.011(5) 0.045(7) 0.007(5) -0.007(5) 0.003(4)

loop_
_atom_type_symbol
_atom_type_description
_atom_type_scat_dispersion_real
_atom_type_scat_dispersion_imag
_atom_type_scat_source
C C -0.0001 0.0005 'International Tables Vol C Tables 4.2.6.8 and 6.1.1.4'
H H 0.0000 0.0000 'International Tables Vol C Tables 4.2.6.8 and 6.1.1.4'
I I -1.9018 0.6867 'International Tables Vol C Tables 4.2.6.8 and 6.1.1.4'
N N 0.0005 0.0010 'International Tables Vol C Tables 4.2.6.8 and 6.1.1.4'
Zn Zn 0.2605 0.5371 'International Tables Vol C Tables 4.2.6.8 and 6.1.1.4'

loop_
_geom_angle_atom_site_label_1
_geom_angle_atom_site_label_2
_geom_angle_atom_site_label_3
_geom_angle
_geom_angle_site_symmetry_1
_geom_angle_site_symmetry_3
_geom_angle_publ_flag
N4 Zn1 I1 114.6(3) 2_656 . ?
N4 Zn1 N5 101.1(4) 2_656 . ?
N3 Zn1 I1 111.6(3) . . ?
N3 Zn1 N4 114.7(4) . 2_656 ?
N3 Zn1 N5 102.7(4) . . ?
N5 Zn1 I1 110.8(3) . . ?
N8 Zn2 I2 117.3(3) . . ?
N8 Zn2 N1 104.1(4) . 4_675 ?
N8 Zn2 N7 114.9(4) . 2_655 ?
N1 Zn2 I2 108.0(3) 4_675 . ?
N7 Zn2 I2 111.0(3) 2_655 . ?
N7 Zn2 N1 99.5(4) 2_655 4_675 ?
C1 N2 C4 111.6(9) . . ?
C5 N4 Zn1 128.1(8) . 2_646 ?
C5 N4 C3 105.7(9) . . ?
C3 N4 Zn1 126.2(7) . 2_646 ?
C10 N8 Zn2 128.3(8) . . ?
C10 N8 C8 102.8(9) . . ?
C8 N8 Zn2 128.9(7) . . ?
C2 N1 Zn2 116.2(8) . 4_576 ?
C1 N1 Zn2 125.8(7) . 4_576 ?
C1 N1 C2 118.1(10) . . ?
C5 N3 Zn1 126.1(8) . . ?
C5 N3 C4 102.8(10) . . ?
C4 N3 Zn1 131.2(7) . . ?
C6 N5 Zn1 118.8(8) . . ?
C6 N5 C7 117.8(10) . . ?
C7 N5 Zn1 123.4(8) . . ?
C10 N7 Zn2 126.7(9) . 2_645 ?
C10 N7 C9 103.8(10) . . ?
C9 N7 Zn2 129.1(7) . 2_645 ?
C9 N6 C6 112.8(10) . . ?
N4 C5 N3 114.7(11) . . ?
N4 C5 H5 122.6 . . ?
N3 C5 H5 122.6 . . ?
N8 C10 H10 122.3 . . ?
N7 C10 N8 115.4(10) . . ?
N7 C10 H10 122.3 . . ?
N2 C4 N3 124.3(9) . . ?
N2 C4 C3 126.0(11) . . ?
C3 C4 N3 109.6(10) . . ?
N1 C2 H2 121.3 . . ?
N1 C2 C3 117.4(10) . . ?
C3 C2 H2 121.3 . . ?
N2 C1 N1 128.6(10) . . ?
N2 C1 H1 115.7 . . ?
N1 C1 H1 115.7 . . ?
N5 C6 N6 127.6(10) . . ?
N5 C6 H6 116.2 . . ?
N6 C6 H6 116.2 . . ?
C9 C8 N8 107.6(10) . . ?
C7 C8 N8 132.1(10) . . ?
C7 C8 C9 120.3(10) . . ?
N7 C9 C8 110.3(10) . . ?
N6 C9 N7 126.1(10) . . ?
N6 C9 C8 123.4(11) . . ?
C4 C3 N4 107.2(10) . . ?
C2 C3 N4 134.3(11) . . ?
C2 C3 C4 117.9(10) . . ?
N5 C7 H7 121.0 . . ?
C8 C7 N5 118.0(10) . . ?
C8 C7 H7 121.0 . . ?

loop_
_geom_bond_atom_site_label_1
_geom_bond_atom_site_label_2
_geom_bond_distance
_geom_bond_site_symmetry_2
_geom_bond_publ_flag
I2 Zn2 2.5440(16) . ?
I1 Zn1 2.5378(16) . ?
Zn1 N4 2.025(9) 2_656 ?
Zn1 N3 2.005(10) . ?
Zn1 N5 2.039(10) . ?
Zn2 N8 1.978(8) . ?
Zn2 N1 2.052(10) 4_675 ?
Zn2 N7 1.993(10) 2_655 ?
N2 C4 1.341(14) . ?
N2 C1 1.313(16) . ?
N4 C5 1.308(16) . ?
N4 C3 1.386(14) . ?
N8 C10 1.375(15) . ?
N8 C8 1.410(13) . ?
N1 C2 1.371(14) . ?
N1 C1 1.348(15) . ?
N3 C5 1.366(13) . ?
N3 C4 1.384(15) . ?
N5 C6 1.328(15) . ?
N5 C7 1.383(14) . ?
N7 C10 1.343(14) . ?
N7 C9 1.372(15) . ?
N6 C6 1.352(17) . ?
N6 C9 1.338(15) . ?
C5 H5 0.9500 . ?
C10 H10 0.9500 . ?
C4 C3 1.378(15) . ?
C2 H2 0.9500 . ?
C2 C3 1.377(16) . ?
C1 H1 0.9500 . ?
C6 H6 0.9500 . ?
C8 C9 1.392(15) . ?
C8 C7 1.335(17) . ?
C7 H7 0.9500 . ?

loop_
_geom_torsion_atom_site_label_1
_geom_torsion_atom_site_label_2
_geom_torsion_atom_site_label_3
_geom_torsion_atom_site_label_4
_geom_torsion
_geom_torsion_site_symmetry_1
_geom_torsion_site_symmetry_2
_geom_torsion_site_symmetry_3
_geom_torsion_site_symmetry_4
_geom_torsion_publ_flag
Zn1 N4 C5 N3 -177.7(8) 2_646 . . . ?
Zn1 N4 C3 C4 176.6(8) 2_646 . . . ?
Zn1 N4 C3 C2 6.1(19) 2_646 . . . ?
Zn1 N3 C5 N4 180.0(8) . . . . ?
Zn1 N3 C4 N2 1.4(18) . . . . ?
Zn1 N3 C4 C3 178.7(8) . . . . ?
Zn1 N5 C6 N6 -179.9(10) . . . . ?
Zn1 N5 C7 C8 179.6(9) . . . . ?
Zn2 N8 C10 N7 179.2(8) . . . . ?
Zn2 N8 C8 C9 179.9(8) . . . . ?
Zn2 N8 C8 C7 2(2) . . . . ?
Zn2 N1 C2 C3 -180.0(8) 4_576 . . . ?
Zn2 N1 C1 N2 177.0(10) 4_576 . . . ?
Zn2 N7 C10 N8 172.6(8) 2_645 . . . ?
Zn2 N7 C9 N6 11.0(17) 2_645 . . . ?
Zn2 N7 C9 C8 -174.6(8) 2_645 . . . ?
N2 C4 C3 N4 179.8(11) . . . . ?
N2 C4 C3 C2 -7.8(19) . . . . ?
N8 C8 C9 N7 3.3(13) . . . . ?
N8 C8 C9 N6 178.0(10) . . . . ?
N8 C8 C7 N5 -179.2(12) . . . . ?
N1 C2 C3 N4 175.1(12) . . . . ?
N1 C2 C3 C4 5.3(16) . . . . ?
N3 C4 C3 N4 2.6(14) . . . . ?
N3 C4 C3 C2 174.9(10) . . . . ?
C5 N4 C3 C4 -2.2(13) . . . . ?
C5 N4 C3 C2 -172.7(13) . . . . ?
C5 N3 C4 N2 -179.2(12) . . . . ?
C5 N3 C4 C3 -1.9(13) . . . . ?
C10 N8 C8 C9 -3.3(12) . . . . ?
C10 N8 C8 C7 179.1(13) . . . . ?
C10 N7 C9 N6 -176.3(11) . . . . ?
C10 N7 C9 C8 -1.8(12) . . . . ?
C4 N2 C1 N1 -0.1(19) . . . . ?
C4 N3 C5 N4 0.5(14) . . . . ?
C2 N1 C1 N2 -2(2) . . . . ?
C1 N2 C4 N3 -178.1(12) . . . . ?
C1 N2 C4 C3 5.0(18) . . . . ?
C1 N1 C2 C3 -1.1(16) . . . . ?
C6 N5 C7 C8 -2.6(17) . . . . ?
C6 N6 C9 N7 177.1(11) . . . . ?
C6 N6 C9 C8 3.3(17) . . . . ?
C8 N8 C10 N7 2.4(13) . . . . ?
C9 N7 C10 N8 -0.4(13) . . . . ?
C9 N6 C6 N5 -2.5(19) . . . . ?
C9 C8 C7 N5 3.5(18) . . . . ?
C3 N4 C5 N3 1.1(14) . . . . ?
C7 N5 C6 N6 2.3(19) . . . . ?
C7 C8 C9 N7 -178.8(11) . . . . ?
C7 C8 C9 N6 -4.1(18) . . . . ?

loop_
_platon_squeeze_void_nr
_platon_squeeze_void_average_x
_platon_squeeze_void_average_y
_platon_squeeze_void_average_z
_platon_squeeze_void_volume
_platon_squeeze_void_count_electrons
_platon_squeeze_void_content
1 0.000 -0.021 0.000 252 71 ' '
2 0.500 -0.015 0.500 252 71 ' '
3 0.475 0.147 -0.004 11 0 ' '
4 0.975 0.353 0.496 11 0 ' '
5 0.025 0.647 0.504 11 0 ' '
6 0.525 0.853 0.004 11 0 ' '

loop_
_publcif_info_exptl_table_extra_item
sin_theta_over_lambda_max

loop_
_publcif_info_exptl_table_header_item
?
